data_7249122
loop_
_publ_author_name
'Ocak, Samet'
'Braga, Dario'
'd'Agostino, Simone'

_publ_section_title
;
 Effect of supramolecular complexation of alkali hydrogenselenates with
 crown ethers and solid-solutions with their hydrogensulfate counterparts
 on the solid-to-solid phase transition behaviors
;
_journal_issue 33
_journal_name_full CrystEngComm
_journal_page_first 4525
_journal_page_last 4532
_journal_paper_doi 10.1039/D4CE00514G
_journal_volume 26
_journal_year 2024
_chemical_formula_moiety 'C12 H25 K O10 Se, 2(H2 O)'
_chemical_formula_sum 'C12 H29 K O12 Se'
_chemical_formula_weight 483.41
_chemical_name_systematic Crown6KHSeO4_2H2O
_space_group_crystal_system monoclinic
_space_group_IT_number 9
_space_group_name_Hall 'C -2yc'
_space_group_name_H-M_alt 'C 1 c 1'
_atom_sites_solution_hydrogens mixed
_audit_creation_method SHELXL-2016/6
_audit_update_record
;
2024-04-22 deposited with the CCDC.	2024-07-23 downloaded from the CCDC.
;
_cell_angle_alpha 90
_cell_angle_beta 100.351(3)
_cell_angle_gamma 90
_cell_formula_units_Z 4
_cell_length_a 14.4882(5)
_cell_length_b 17.5369(5)
_cell_length_c 8.4421(3)
_cell_measurement_reflns_used 2354
_cell_measurement_temperature 293
_cell_measurement_theta_max 25.8630
_cell_measurement_theta_min 3.6650
_cell_volume 2110.04(12)
_computing_cell_refinement 'CrysAlisPro 1.171.41.123a (Rigaku OD, 2022)'
_computing_data_collection 'CrysAlisPro 1.171.41.123a (Rigaku OD, 2022)'
_computing_data_reduction 'CrysAlisPro 1.171.41.123a (Rigaku OD, 2022)'
_computing_molecular_graphics 'Olex2 1.5 (Dolomanov et al., 2009)'
_computing_publication_material 'Olex2 1.5 (Dolomanov et al., 2009)'
_computing_structure_refinement 'SHELXL 2016/6 (Sheldrick, 2015)'
_computing_structure_solution 'SHELXT 2014/5 (Sheldrick, 2014)'
_diffrn_ambient_temperature 293(2)
_diffrn_detector_area_resol_mean 16.1340
_diffrn_detector_type Sapphire3
_diffrn_measured_fraction_theta_full 0.997
_diffrn_measured_fraction_theta_max 0.829
_diffrn_measurement_details
;
List of Runs (angles in degrees, time in seconds):

  # Type    Start    End  Width  t~exp~   \w     \q     \k     \f   Frames
#--------------------------------------------------------------------------
  1  \w    -39.00 -13.00   1.00   30.00    --  -17.75 -77.00-180.00   26
  2  \w    -48.00  41.00   1.00   30.00    --   18.92 -19.00 -30.00   89
  3  \w    -47.00  40.00   1.00   30.00    --   18.92 -38.00-120.00   87
;
_diffrn_measurement_device 'four-circle diffractometer'
_diffrn_measurement_device_type 'Xcalibur, Sapphire3'
_diffrn_measurement_method '\w scans'
_diffrn_radiation_type MoK\a
_diffrn_radiation_wavelength 0.71073
_diffrn_reflns_av_R_equivalents 0.0440
_diffrn_reflns_av_unetI/netI 0.0581
_diffrn_reflns_Laue_measured_fraction_full 0.997
_diffrn_reflns_Laue_measured_fraction_max 0.829
_diffrn_reflns_limit_h_max 19
_diffrn_reflns_limit_h_min -12
_diffrn_reflns_limit_k_max 21
_diffrn_reflns_limit_k_min -21
_diffrn_reflns_limit_l_max 11
_diffrn_reflns_limit_l_min -10
_diffrn_reflns_number 4271
_diffrn_reflns_point_group_measured_fraction_full 0.635
_diffrn_reflns_point_group_measured_fraction_max 0.512
_diffrn_reflns_theta_full 25.000
_diffrn_reflns_theta_max 29.249
_diffrn_reflns_theta_min 3.379
_exptl_absorpt_coefficient_mu 2.030
_exptl_absorpt_correction_T_max 1.00000
_exptl_absorpt_correction_T_min 0.67828
_exptl_absorpt_correction_type multi-scan
_exptl_absorpt_process_details
;
CrysAlisPro 1.171.41.123a (Rigaku Oxford Diffraction, 2022)
Empirical absorption correction using spherical harmonics,
implemented in SCALE3 ABSPACK scaling algorithm.
;
_exptl_crystal_colour 'clear light colourless'
_exptl_crystal_colour_lustre clear
_exptl_crystal_colour_modifier light
_exptl_crystal_colour_primary colourless
_exptl_crystal_density_diffrn 1.522
_exptl_crystal_description plate
_exptl_crystal_F_000 1000
_exptl_crystal_preparation solution
_exptl_crystal_recrystallization_method 'slow evaporation'
_exptl_crystal_size_max 0.05
_exptl_crystal_size_mid 0.05
_exptl_crystal_size_min 0.05
_refine_diff_density_max 0.768
_refine_diff_density_min -0.368
_refine_diff_density_rms 0.096
_refine_ls_abs_structure_details
;
 Flack x determined using 466 quotients [(I+)-(I-)]/[(I+)+(I-)]
 (Parsons, Flack and Wagner, Acta Cryst. B69 (2013) 249-259).
;
_refine_ls_abs_structure_Flack 0.029(16)
_refine_ls_extinction_coef 0.0107(14)
_refine_ls_extinction_expression Fc^*^=kFc[1+0.001xFc^2^\l^3^/sin(2\q)]^-1/4^
_refine_ls_extinction_method 'SHELXL-2016/6 (Sheldrick 2016)'
_refine_ls_goodness_of_fit_ref 1.073
_refine_ls_hydrogen_treatment mixed
_refine_ls_matrix_type full
_refine_ls_number_parameters 230
_refine_ls_number_reflns 2952
_refine_ls_number_restraints 311
_refine_ls_restrained_S_all 1.041
_refine_ls_R_factor_all 0.0620
_refine_ls_R_factor_gt 0.0541
_refine_ls_shift/su_max 0.003
_refine_ls_shift/su_mean 0.000
_refine_ls_structure_factor_coef Fsqd
_refine_ls_weighting_details 'w=1/[\s^2^(Fo^2^)+(0.0880P)^2^+1.1518P] where P=(Fo^2^+2Fc^2^)/3'
_refine_ls_weighting_scheme calc
_refine_ls_wR_factor_gt 0.1402
_refine_ls_wR_factor_ref 0.1453
_reflns_Friedel_coverage 0.233
_reflns_Friedel_fraction_full 0.271
_reflns_Friedel_fraction_max 0.194
_reflns_number_gt 2513
_reflns_number_total 2952
_reflns_threshold_expression 'I > 2\s(I)'
_cod_data_source_file d4ce00514g2.cif
_cod_data_source_block K-hydrated
_cod_depositor_comments 'Adding full bibliography for 7249122--7249126.cif.'
_cod_database_code 7249122
_shelx_shelxl_version_number 2016/6
_shelx_space_group_comment
;
The symmetry employed for this shelxl refinement is uniquely defined
by the following loop, which should always be used as a source of
symmetry information in preference to the above space-group names.
They are only intended as comments.
;
_shelx_estimated_absorpt_t_max 0.905
_shelx_estimated_absorpt_t_min 0.905
_olex2_refinement_description
;
1. Fixed Uiso
 At 1.2 times of:
  All C(H,H) groups
 At 1.5 times of:
  All O(H) groups, All O(H,H) groups
2. Restrained distances
 O7-H7
 0.85 with sigma of 0.01
 Se01-H7
 2.037497 with sigma of 0.02
 K1-H7
 3.679595 with sigma of 0.02
3. Rigid body (RIGU) restrains
 K1, Se01, O10, O8, O9, O7, O4, O2, O6, O3, O5, O1, H7, C7, C6, C2, C3, C11,
 C10, C5, C4, C8, C9, C12, C1, H7A, H7B, H6A, H6B, H2A, H2B, H3A, H3B, H11A,
 H11B, H10A, H10B, H5A, H5B, H4A, H4B, H8A, H8B, H9A, H9B, H12A, H12B, H1A, H1B,
  O11, H11C, H11D, O12, H12C, H12D
 with sigma for 1-2 distances of 0.004 and sigma for 1-3 distances of 0.004
4.a Everything fixed:
 O12, H12C, H12D, H11C, H11D
4.b Secondary CH2 refined with riding coordinates:
 C12(H12A,H12B), C1(H1A,H1B), C2(H2A,H2B), C5(H5A,H5B), C8(H8A,H8B), C11(H11A,
 H11B), C9(H9A,H9B), C4(H4A,H4B), C7(H7A,H7B), C10(H10A,H10B), C3(H3A,H3B),
 C6(H6A,H6B)
;
_olex2_submission_original_sample_id Cr6KHSeO4
_olex2_submission_special_instructions 'No special instructions were received'
_oxdiff_exptl_absorpt_empirical_details
;
Empirical correction (ABSPACK) includes:
- Absorption correction using spherical harmonics
- Frame scaling
;

loop_
_space_group_symop_operation_xyz
'x, y, z'
'x, -y, z+1/2'
'x+1/2, y+1/2, z'
'x+1/2, -y+1/2, z+1/2'

loop_
_atom_site_label
_atom_site_type_symbol
_atom_site_fract_x
_atom_site_fract_y
_atom_site_fract_z
_atom_site_U_iso_or_equiv
_atom_site_adp_type
_atom_site_occupancy
_atom_site_site_symmetry_order
_atom_site_calc_flag
_atom_site_refinement_flags_posn
_atom_site_refinement_flags_adp
_atom_site_refinement_flags_occupancy
_atom_site_disorder_assembly
_atom_site_disorder_group
Se01 Se 0.46945(6) 0.35161(4) 0.67809(7) 0.0517(3) Uani 1 1 d D . . . .
K1 K 0.49723(12) 0.16684(9) 0.53182(18) 0.0443(4) Uani 1 1 d D . . . .
O6 O 0.4229(6) 0.0717(4) 0.7556(8) 0.0753(18) Uani 1 1 d . . . . .
O3 O 0.5700(6) 0.1790(3) 0.2365(8) 0.0701(17) Uani 1 1 d . . . . .
O4 O 0.3797(6) 0.2008(5) 0.2436(8) 0.084(2) Uani 1 1 d . . . . .
O1 O 0.6153(5) 0.0624(4) 0.7617(8) 0.0669(16) Uani 1 1 d . . . . .
O10 O 0.3937(5) 0.4184(4) 0.5896(11) 0.085(2) Uani 1 1 d . . . . .
O5 O 0.3037(5) 0.1186(4) 0.4751(10) 0.0721(17) Uani 1 1 d . . . . .
O2 O 0.6899(5) 0.1434(4) 0.5290(10) 0.0726(18) Uani 1 1 d . . . . .
O12 O 0.608200 0.561200 0.869200 0.107 Uani 1 1 d . . . . .
H12C H 0.598500 0.602800 0.943900 0.160 Uiso 1 1 d . U . . .
H12D H 0.554100 0.553700 0.782100 0.160 Uiso 1 1 d . U . . .
O8 O 0.5423(6) 0.3298(4) 0.5614(10) 0.080(2) Uani 1 1 d . . . . .
O9 O 0.5263(6) 0.3914(6) 0.8405(10) 0.099(3) Uani 1 1 d . . . . .
C12 C 0.5694(9) 0.0478(6) 0.8978(11) 0.072(2) Uani 1 1 d . . . . .
H12A H 0.564879 0.094993 0.955985 0.086 Uiso 1 1 calc R U . . .
H12B H 0.606614 0.012126 0.970619 0.086 Uiso 1 1 calc R U . . .
O7 O 0.4081(7) 0.2801(4) 0.7045(11) 0.093(3) Uani 1 1 d D . . . .
H7 H 0.379(6) 0.290(2) 0.782(9) 0.140 Uiso 1 1 d D U . . .
C1 C 0.6985(9) 0.0970(7) 0.8036(15) 0.084(3) Uani 1 1 d . . . . .
H1A H 0.736939 0.068663 0.889792 0.100 Uiso 1 1 calc R U . . .
H1B H 0.689231 0.147876 0.842860 0.100 Uiso 1 1 calc R U . . .
C2 C 0.7484(6) 0.1019(7) 0.6610(15) 0.078(3) Uani 1 1 d . . . . .
H2A H 0.807833 0.128070 0.692441 0.093 Uiso 1 1 calc R U . . .
H2B H 0.761006 0.051001 0.625440 0.093 Uiso 1 1 calc R U . . .
O11 O 0.4755(9) 0.5508(5) 0.6018(14) 0.124(4) Uani 1 1 d . . . . .
H11C H 0.486100 0.584300 0.511000 0.185 Uiso 1 1 d . U . . .
H11D H 0.447900 0.498900 0.570500 0.185 Uiso 1 1 d . U . . .
C5 C 0.5236(13) 0.2342(7) 0.1432(16) 0.102(3) Uani 1 1 d . . . . .
H5A H 0.549877 0.240738 0.046213 0.122 Uiso 1 1 calc R U . . .
H5B H 0.528176 0.282239 0.200913 0.122 Uiso 1 1 calc R U . . .
C8 C 0.2538(8) 0.1767(8) 0.3713(19) 0.091(3) Uani 1 1 d . . . . .
H8A H 0.264142 0.225954 0.423635 0.109 Uiso 1 1 calc R U . . .
H8B H 0.187008 0.166015 0.354188 0.109 Uiso 1 1 calc R U . . .
C11 C 0.4758(9) 0.0166(6) 0.8440(14) 0.077(3) Uani 1 1 d . . . . .
H11A H 0.479119 -0.028485 0.778538 0.092 Uiso 1 1 calc R U . . .
H11B H 0.447900 0.002339 0.935930 0.092 Uiso 1 1 calc R U . . .
C9 C 0.2734(8) 0.1111(7) 0.6158(16) 0.080(3) Uani 1 1 d . . . . .
H9A H 0.207049 0.098697 0.595334 0.096 Uiso 1 1 calc R U . . .
H9B H 0.281548 0.158954 0.674249 0.096 Uiso 1 1 calc R U . . .
C4 C 0.6713(9) 0.1964(7) 0.2716(13) 0.087(3) Uani 1 1 d . . . . .
H4A H 0.680936 0.247100 0.317376 0.104 Uiso 1 1 calc R U . . .
H4B H 0.696410 0.195258 0.172619 0.104 Uiso 1 1 calc R U . . .
C7 C 0.2847(10) 0.1796(8) 0.2151(17) 0.100(3) Uani 1 1 d . . . . .
H7A H 0.276945 0.130091 0.163253 0.120 Uiso 1 1 calc R U . . .
H7B H 0.247740 0.216550 0.145294 0.120 Uiso 1 1 calc R U . . .
C10 C 0.3248(8) 0.0519(7) 0.7114(15) 0.083(3) Uani 1 1 d . . . . .
H10A H 0.318791 0.004613 0.650851 0.099 Uiso 1 1 calc R U . . .
H10B H 0.298604 0.044042 0.808052 0.099 Uiso 1 1 calc R U . . .
C3 C 0.7208(9) 0.1399(8) 0.3860(18) 0.094(3) Uani 1 1 d . . . . .
H3A H 0.710035 0.089093 0.340910 0.113 Uiso 1 1 calc R U . . .
H3B H 0.787709 0.149806 0.403617 0.113 Uiso 1 1 calc R U . . .
C6 C 0.4215(11) 0.2088(7) 0.1007(12) 0.093(3) Uani 1 1 d . . . . .
H6A H 0.386219 0.245995 0.029141 0.111 Uiso 1 1 calc R U . . .
H6B H 0.418204 0.160409 0.044418 0.111 Uiso 1 1 calc R U . . .

loop_
_atom_site_aniso_label
_atom_site_aniso_U_11
_atom_site_aniso_U_22
_atom_site_aniso_U_33
_atom_site_aniso_U_23
_atom_site_aniso_U_13
_atom_site_aniso_U_12
Se01 0.0561(5) 0.0526(4) 0.0473(4) -0.0028(4) 0.0120(3) 0.0056(4)
K1 0.0474(9) 0.0462(7) 0.0404(8) 0.0041(7) 0.0110(7) 0.0028(7)
O6 0.096(4) 0.061(3) 0.076(5) 0.016(3) 0.032(4) 0.011(3)
O3 0.104(5) 0.057(3) 0.057(4) 0.005(3) 0.033(3) -0.013(4)
O4 0.098(5) 0.090(5) 0.055(4) -0.003(3) -0.010(3) 0.026(4)
O1 0.067(4) 0.079(4) 0.052(3) 0.004(3) 0.002(3) 0.004(3)
O10 0.065(4) 0.078(4) 0.100(6) 0.022(4) -0.015(4) 0.011(4)
O5 0.047(3) 0.080(4) 0.093(5) -0.005(4) 0.024(3) 0.006(3)
O2 0.049(4) 0.085(4) 0.084(4) -0.010(3) 0.014(3) -0.002(3)
O12 0.104 0.123 0.107 0.018 0.057 -0.001
O8 0.082(5) 0.088(4) 0.082(5) -0.016(4) 0.043(4) 0.000(4)
O9 0.089(6) 0.136(7) 0.065(4) -0.041(5) -0.007(4) 0.024(5)
C12 0.102(6) 0.077(6) 0.041(4) 0.015(4) 0.023(4) 0.016(5)
O7 0.117(7) 0.074(4) 0.104(6) -0.003(4) 0.061(5) -0.015(4)
C1 0.077(6) 0.081(7) 0.086(7) 0.020(6) -0.001(5) 0.003(5)
C2 0.034(4) 0.082(6) 0.115(7) 0.014(6) 0.008(4) 0.009(4)
O11 0.180(12) 0.084(6) 0.110(7) 0.020(5) 0.033(8) -0.024(7)
C5 0.171(9) 0.066(6) 0.074(7) 0.015(5) 0.034(7) 0.002(7)
C8 0.050(6) 0.094(8) 0.121(9) 0.018(7) -0.007(6) 0.015(5)
C11 0.098(6) 0.070(5) 0.073(6) 0.024(5) 0.042(5) 0.011(5)
C9 0.054(5) 0.085(6) 0.108(7) -0.010(5) 0.035(5) -0.014(5)
C4 0.106(7) 0.104(7) 0.061(6) -0.013(5) 0.044(5) -0.058(6)
C7 0.088(6) 0.106(8) 0.090(7) 0.002(7) -0.026(6) 0.037(7)
C10 0.080(6) 0.097(7) 0.084(7) 0.007(5) 0.049(5) -0.021(5)
C3 0.074(7) 0.108(9) 0.104(7) -0.011(6) 0.029(6) -0.045(6)
C6 0.144(8) 0.089(7) 0.042(5) 0.010(5) 0.004(5) 0.052(7)

loop_
_atom_type_symbol
_atom_type_description
_atom_type_scat_dispersion_real
_atom_type_scat_dispersion_imag
_atom_type_scat_source
C C 0.0033 0.0016 'International Tables Vol C Tables 4.2.6.8 and 6.1.1.4'
H H 0.0000 0.0000 'International Tables Vol C Tables 4.2.6.8 and 6.1.1.4'
K K 0.2009 0.2494 'International Tables Vol C Tables 4.2.6.8 and 6.1.1.4'
O O 0.0106 0.0060 'International Tables Vol C Tables 4.2.6.8 and 6.1.1.4'
Se Se -0.0929 2.2259 'International Tables Vol C Tables 4.2.6.8 and 6.1.1.4'

loop_
_geom_angle_atom_site_label_1
_geom_angle_atom_site_label_2
_geom_angle_atom_site_label_3
_geom_angle
_geom_angle_site_symmetry_1
_geom_angle_site_symmetry_3
_geom_angle_publ_flag
O10 Se01 K1 126.3(3) . . ?
O8 Se01 K1 55.8(3) . . ?
O8 Se01 O10 109.8(5) . . ?
O8 Se01 O9 109.2(5) . . ?
O9 Se01 K1 128.3(3) . . ?
O9 Se01 O10 105.5(4) . . ?
O7 Se01 K1 54.5(3) . . ?
O7 Se01 O10 106.1(5) . . ?
O7 Se01 O8 110.2(4) . . ?
O7 Se01 O9 115.8(5) . . ?
O6 K1 Se01 102.97(14) . . ?
O6 K1 O3 148.23(19) . . ?
O6 K1 O1 56.8(2) . . ?
O6 K1 O5 58.0(2) . . ?
O6 K1 O8 127.9(2) . . ?
O6 K1 O7 79.27(19) . . ?
O3 K1 Se01 108.56(13) . . ?
O3 K1 O1 110.6(2) . . ?
O3 K1 O5 111.9(2) . . ?
O3 K1 O8 83.75(19) . . ?
O3 K1 O7 130.5(2) . . ?
O4 K1 Se01 91.11(16) . . ?
O4 K1 O6 117.3(3) . . ?
O4 K1 O3 59.2(3) . . ?
O4 K1 O1 153.5(2) . . ?
O4 K1 O5 59.5(3) . . ?
O4 K1 O2 118.4(3) . . ?
O4 K1 O8 87.6(3) . . ?
O4 K1 O7 92.0(3) . . ?
O1 K1 Se01 115.28(14) . . ?
O5 K1 Se01 99.16(15) . . ?
O5 K1 O1 110.8(2) . . ?
O5 K1 O8 119.7(2) . . ?
O5 K1 O7 77.1(2) . . ?
O2 K1 Se01 108.22(14) . . ?
O2 K1 O6 114.1(2) . . ?
O2 K1 O3 59.2(2) . . ?
O2 K1 O1 57.5(2) . . ?
O2 K1 O5 152.6(2) . . ?
O2 K1 O8 86.4(2) . . ?
O2 K1 O7 129.3(2) . . ?
O8 K1 Se01 27.11(14) . . ?
O8 K1 O1 116.8(2) . . ?
O7 K1 Se01 26.27(15) . . ?
O7 K1 O1 110.5(2) . . ?
O7 K1 O8 53.3(2) . . ?
C11 O6 K1 122.0(6) . . ?
C11 O6 C10 113.6(8) . . ?
C10 O6 K1 115.9(6) . . ?
C5 O3 K1 109.7(7) . . ?
C5 O3 C4 110.0(9) . . ?
C4 O3 K1 110.3(5) . . ?
C7 O4 K1 121.5(7) . . ?
C7 O4 C6 115.3(10) . . ?
C6 O4 K1 117.9(7) . . ?
C12 O1 K1 109.5(5) . . ?
C1 O1 K1 106.1(6) . . ?
C1 O1 C12 112.9(9) . . ?
C8 O5 K1 105.0(6) . . ?
C9 O5 K1 110.1(6) . . ?
C9 O5 C8 113.3(9) . . ?
C2 O2 K1 120.2(6) . . ?
C3 O2 K1 119.7(7) . . ?
C3 O2 C2 114.5(9) . . ?
H12C O12 H12D 112.9 . . ?
Se01 O8 K1 97.1(3) . . ?
O1 C12 H12A 109.5 . . ?
O1 C12 H12B 109.5 . . ?
O1 C12 C11 110.6(8) . . ?
H12A C12 H12B 108.1 . . ?
C11 C12 H12A 109.5 . . ?
C11 C12 H12B 109.5 . . ?
Se01 O7 K1 99.2(4) . . ?
Se01 O7 H7 109(2) . . ?
K1 O7 H7 148(3) . . ?
O1 C1 H1A 109.5 . . ?
O1 C1 H1B 109.5 . . ?
O1 C1 C2 110.6(10) . . ?
H1A C1 H1B 108.1 . . ?
C2 C1 H1A 109.5 . . ?
C2 C1 H1B 109.5 . . ?
O2 C2 C1 109.9(8) . . ?
O2 C2 H2A 109.7 . . ?
O2 C2 H2B 109.7 . . ?
C1 C2 H2A 109.7 . . ?
C1 C2 H2B 109.7 . . ?
H2A C2 H2B 108.2 . . ?
H11C O11 H11D 116.0 . . ?
O3 C5 H5A 110.4 . . ?
O3 C5 H5B 110.4 . . ?
O3 C5 C6 106.8(10) . . ?
H5A C5 H5B 108.6 . . ?
C6 C5 H5A 110.4 . . ?
C6 C5 H5B 110.4 . . ?
O5 C8 H8A 109.3 . . ?
O5 C8 H8B 109.3 . . ?
O5 C8 C7 111.6(10) . . ?
H8A C8 H8B 108.0 . . ?
C7 C8 H8A 109.3 . . ?
C7 C8 H8B 109.3 . . ?
O6 C11 C12 107.6(8) . . ?
O6 C11 H11A 110.2 . . ?
O6 C11 H11B 110.2 . . ?
C12 C11 H11A 110.2 . . ?
C12 C11 H11B 110.2 . . ?
H11A C11 H11B 108.5 . . ?
O5 C9 H9A 109.6 . . ?
O5 C9 H9B 109.6 . . ?
O5 C9 C10 110.3(9) . . ?
H9A C9 H9B 108.1 . . ?
C10 C9 H9A 109.6 . . ?
C10 C9 H9B 109.6 . . ?
O3 C4 H4A 109.7 . . ?
O3 C4 H4B 109.7 . . ?
O3 C4 C3 110.0(8) . . ?
H4A C4 H4B 108.2 . . ?
C3 C4 H4A 109.7 . . ?
C3 C4 H4B 109.7 . . ?
O4 C7 C8 107.7(10) . . ?
O4 C7 H7A 110.2 . . ?
O4 C7 H7B 110.2 . . ?
C8 C7 H7A 110.2 . . ?
C8 C7 H7B 110.2 . . ?
H7A C7 H7B 108.5 . . ?
O6 C10 H10A 109.4 . . ?
O6 C10 H10B 109.4 . . ?
C9 C10 O6 111.0(8) . . ?
C9 C10 H10A 109.4 . . ?
C9 C10 H10B 109.4 . . ?
H10A C10 H10B 108.0 . . ?
O2 C3 C4 110.6(11) . . ?
O2 C3 H3A 109.5 . . ?
O2 C3 H3B 109.5 . . ?
C4 C3 H3A 109.5 . . ?
C4 C3 H3B 109.5 . . ?
H3A C3 H3B 108.1 . . ?
O4 C6 C5 111.4(10) . . ?
O4 C6 H6A 109.3 . . ?
O4 C6 H6B 109.3 . . ?
C5 C6 H6A 109.3 . . ?
C5 C6 H6B 109.3 . . ?
H6A C6 H6B 108.0 . . ?

loop_
_geom_bond_atom_site_label_1
_geom_bond_atom_site_label_2
_geom_bond_distance
_geom_bond_site_symmetry_2
_geom_bond_publ_flag
Se01 K1 3.5163(18) . ?
Se01 O10 1.685(7) . ?
Se01 O8 1.615(7) . ?
Se01 O9 1.624(7) . ?
Se01 O7 1.577(7) . ?
K1 O6 2.872(7) . ?
K1 O3 2.884(6) . ?
K1 O4 2.772(7) . ?
K1 O1 2.976(7) . ?
K1 O5 2.885(7) . ?
K1 O2 2.826(7) . ?
K1 O8 2.932(8) . ?
K1 O7 2.900(8) . ?
O6 C11 1.368(12) . ?
O6 C10 1.444(14) . ?
O3 C5 1.349(15) . ?
O3 C4 1.476(14) . ?
O4 C7 1.404(16) . ?
O4 C6 1.450(14) . ?
O1 C12 1.450(11) . ?
O1 C1 1.339(13) . ?
O5 C8 1.449(14) . ?
O5 C9 1.345(13) . ?
O2 C2 1.466(13) . ?
O2 C3 1.362(15) . ?
O12 H12C 0.9907 . ?
O12 H12D 0.9825 . ?
C12 H12A 0.9700 . ?
C12 H12B 0.9700 . ?
C12 C11 1.459(16) . ?
O7 H7 0.857(11) . ?
C1 H1A 0.9700 . ?
C1 H1B 0.9700 . ?
C1 C2 1.514(16) . ?
C2 H2A 0.9700 . ?
C2 H2B 0.9700 . ?
O11 H11C 0.9998 . ?
O11 H11D 1.0092 . ?
C5 H5A 0.9700 . ?
C5 H5B 0.9700 . ?
C5 C6 1.52(2) . ?
C8 H8A 0.9700 . ?
C8 H8B 0.9700 . ?
C8 C7 1.47(2) . ?
C11 H11A 0.9700 . ?
C11 H11B 0.9700 . ?
C9 H9A 0.9700 . ?
C9 H9B 0.9700 . ?
C9 C10 1.438(16) . ?
C4 H4A 0.9700 . ?
C4 H4B 0.9700 . ?
C4 C3 1.48(2) . ?
C7 H7A 0.9700 . ?
C7 H7B 0.9700 . ?
C10 H10A 0.9700 . ?
C10 H10B 0.9700 . ?
C3 H3A 0.9700 . ?
C3 H3B 0.9700 . ?
C6 H6A 0.9700 . ?
C6 H6B 0.9700 . ?

loop_
_geom_torsion_atom_site_label_1
_geom_torsion_atom_site_label_2
_geom_torsion_atom_site_label_3
_geom_torsion_atom_site_label_4
_geom_torsion
_geom_torsion_site_symmetry_1
_geom_torsion_site_symmetry_2
_geom_torsion_site_symmetry_3
_geom_torsion_site_symmetry_4
_geom_torsion_publ_flag
K1 O6 C11 C12 40.8(11) . . . . ?
K1 O6 C10 C9 -29.9(11) . . . . ?
K1 O3 C5 C6 -63.3(10) . . . . ?
K1 O3 C4 C3 53.6(10) . . . . ?
K1 O4 C7 C8 28.2(13) . . . . ?
K1 O4 C6 C5 -27.2(12) . . . . ?
K1 O1 C12 C11 56.8(9) . . . . ?
K1 O1 C1 C2 -67.0(9) . . . . ?
K1 O5 C8 C7 63.5(12) . . . . ?
K1 O5 C9 C10 -63.6(9) . . . . ?
K1 O2 C2 C1 -15.8(11) . . . . ?
K1 O2 C3 C4 39.1(11) . . . . ?
O3 C5 C6 O4 61.7(13) . . . . ?
O3 C4 C3 O2 -62.6(12) . . . . ?
O1 C12 C11 O6 -65.4(11) . . . . ?
O1 C1 C2 O2 58.1(12) . . . . ?
O10 Se01 O8 K1 -121.0(4) . . . . ?
O10 Se01 O7 K1 123.4(4) . . . . ?
O5 C8 C7 O4 -63.4(14) . . . . ?
O5 C9 C10 O6 64.1(12) . . . . ?
O8 Se01 O7 K1 4.5(5) . . . . ?
O9 Se01 O8 K1 123.8(4) . . . . ?
O9 Se01 O7 K1 -120.0(4) . . . . ?
C12 O1 C1 C2 173.0(8) . . . . ?
O7 Se01 O8 K1 -4.5(5) . . . . ?
C1 O1 C12 C11 174.8(9) . . . . ?
C2 O2 C3 C4 -167.2(9) . . . . ?
C5 O3 C4 C3 174.7(10) . . . . ?
C8 O5 C9 C10 179.1(10) . . . . ?
C11 O6 C10 C9 -178.7(9) . . . . ?
C9 O5 C8 C7 -176.3(11) . . . . ?
C4 O3 C5 C6 175.3(8) . . . . ?
C7 O4 C6 C5 178.3(10) . . . . ?
C10 O6 C11 C12 -172.6(8) . . . . ?
C3 O2 C2 C1 -169.3(9) . . . . ?
C6 O4 C7 C8 -178.2(10) . . . . ?
